data_7029012
loop_
_publ_author_name
'Wang, Lingfang'
'Ro\,sca, Sorin-Claudiu'
'Poirier, Valentin'
'Sinbandhit, Sourisak'
'Dorcet, Vincent'
'Roisnel, Thierry'
'Carpentier, Jean-Fran\,cois'
'Sarazin, Yann'

_publ_section_title
;
 Stable divalent germanium, tin and lead amino(ether)-phenolate monomeric
 complexes: structural features, inclusion heterobimetallic complexes, and
 ROP catalysis.
;
_journal_issue 11
_journal_name_full 'Dalton transactions (Cambridge, England : 2003)'
_journal_page_first 4268
_journal_page_last 4286
_journal_paper_doi 10.1039/c3dt51681d
_journal_volume 43
_journal_year 2014
_chemical_compound_source 'synthesis as described'
_chemical_formula_moiety 'C31 H60 Ge N2 O5 Si2'
_chemical_formula_sum 'C31 H60 Ge N2 O5 Si2'
_chemical_formula_weight 669.58
_chemical_name_systematic
;
 ?
;
_space_group_IT_number 14
_symmetry_cell_setting monoclinic
_symmetry_Int_Tables_number 14
_symmetry_space_group_name_Hall '-P 2yn'
_symmetry_space_group_name_H-M 'P 1 21/n 1'
_atom_sites_solution_hydrogens geom
_atom_sites_solution_primary direct
_atom_sites_solution_secondary difmap
_audit_conform_dict_location ftp://ftp.iucr.org/pub/cif_core.dic
_audit_conform_dict_name cif_core.dic
_audit_conform_dict_version 2.4
_audit_creation_date 2012-02-02T09:35:15-00:00
_audit_creation_method 'WinGX routine CIF_UPDATE'
_cell_angle_alpha 90
_cell_angle_beta 98.921(6)
_cell_angle_gamma 90
_cell_formula_units_Z 4
_cell_length_a 13.0369(18)
_cell_length_b 15.596(2)
_cell_length_c 18.084(3)
_cell_measurement_reflns_used 9932
_cell_measurement_temperature 150(2)
_cell_measurement_theta_max 27.38
_cell_measurement_theta_min 2.28
_cell_measurement_wavelength 0.71073
_cell_volume 3632.4(9)
_computing_cell_refinement 'Bruker APEX2 (Bruker, 2006)'
_computing_data_collection 'Bruker APEX2 (Bruker, 2006)'
_computing_data_reduction 'Bruker APEX2 (Bruker, 2006)'
_computing_molecular_graphics 'Ortep-3 for Windows (Farrugia, 1997)'
_computing_publication_material
;
           WinGX publication routines (Farrugia, 1999),
           CRYSCAL (T. Roisnel, local program)
;
_computing_structure_refinement 'SHELXL-97 (Sheldrick, 1997)'
_computing_structure_solution 'SIR97 (Altomare et al., 1999)'
_diffrn_ambient_temperature 150(2)
_diffrn_detector 'CCD plate'
_diffrn_measured_fraction_theta_full 0.987
_diffrn_measured_fraction_theta_max 0.987
_diffrn_measurement_device_type 'APEXII, Bruker-AXS'
_diffrn_measurement_method 'CCD rotation images, thin slices'
_diffrn_radiation_monochromator graphite
_diffrn_radiation_probe x-ray
_diffrn_radiation_type MoK\a
_diffrn_radiation_wavelength 0.71073
_diffrn_reflns_av_R_equivalents 0.0355
_diffrn_reflns_av_unetI/netI 0.0361
_diffrn_reflns_limit_h_max 14
_diffrn_reflns_limit_h_min -16
_diffrn_reflns_limit_k_max 20
_diffrn_reflns_limit_k_min -17
_diffrn_reflns_limit_l_max 23
_diffrn_reflns_limit_l_min -22
_diffrn_reflns_number 29717
_diffrn_reflns_theta_full 27.48
_diffrn_reflns_theta_max 27.48
_diffrn_reflns_theta_min 3.05
_exptl_absorpt_coefficient_mu 0.947
_exptl_absorpt_correction_T_max 0.936
_exptl_absorpt_correction_T_min 0.867
_exptl_absorpt_correction_type multi-scan
_exptl_absorpt_process_details
;
  [Sheldrick, G.M. (2002). SADABS Bruker AXS Inc., Madison, Wisconsin, USA]
;
_exptl_crystal_colour colourless
_exptl_crystal_density_diffrn 1.224
_exptl_crystal_density_method 'not measured'
_exptl_crystal_description prism
_exptl_crystal_F_000 1440
_exptl_crystal_size_max 0.17
_exptl_crystal_size_mid 0.12
_exptl_crystal_size_min 0.07
_refine_diff_density_max 0.371
_refine_diff_density_min -0.212
_refine_diff_density_rms 0.052
_refine_ls_extinction_method none
_refine_ls_goodness_of_fit_ref 1.021
_refine_ls_hydrogen_treatment constr
_refine_ls_matrix_type full
_refine_ls_number_parameters 382
_refine_ls_number_reflns 8212
_refine_ls_number_restraints 0
_refine_ls_restrained_S_all 1.021
_refine_ls_R_factor_all 0.0388
_refine_ls_R_factor_gt 0.0287
_refine_ls_shift/su_max 0.013
_refine_ls_shift/su_mean 0.001
_refine_ls_structure_factor_coef Fsqd
_refine_ls_weighting_details 'calc w=1/[\s^2^(Fo^2^)+(0.0323P)^2^+1.1022P] where P=(Fo^2^+2Fc^2^)/3'
_refine_ls_weighting_scheme calc
_refine_ls_wR_factor_gt 0.0675
_refine_ls_wR_factor_ref 0.0719
_reflns_number_gt 6879
_reflns_number_total 8212
_reflns_threshold_expression >2sigma(I)
_cod_data_source_file c3dt51681d.txt
_cod_data_source_block SR15
_cod_original_sg_symbol_H-M 'P 21/n'
_cod_database_code 7029012

loop_
_symmetry_equiv_pos_as_xyz
'x, y, z'
'-x+1/2, y+1/2, -z+1/2'
'-x, -y, -z'
'x-1/2, -y-1/2, z-1/2'

loop_
_atom_site_label
_atom_site_type_symbol
_atom_site_fract_x
_atom_site_fract_y
_atom_site_fract_z
_atom_site_U_iso_or_equiv
_atom_site_adp_type
_atom_site_occupancy
_atom_site_symmetry_multiplicity
_atom_site_calc_flag
_atom_site_refinement_flags
Ge1 Ge 0.853384(12) 0.085584(10) 0.255482(8) 0.01576(5) Uani 1 1 d .
Si1 Si 0.82452(3) -0.05937(3) 0.13872(2) 0.02040(10) Uani 1 1 d .
Si2 Si 1.04457(3) -0.02982(3) 0.21687(2) 0.01943(10) Uani 1 1 d .
N1 N 0.80860(10) 0.02079(8) 0.36134(7) 0.0160(3) Uani 1 1 d .
C2 C 0.78676(13) -0.07269(9) 0.34985(9) 0.0185(3) Uani 1 1 d .
H2A H 0.8483 -0.1003 0.3342 0.022 Uiso 1 1 calc R
H2B H 0.7281 -0.0795 0.3084 0.022 Uiso 1 1 calc R
C3 C 0.76027(15) -0.11986(10) 0.41849(9) 0.0267(4) Uani 1 1 d .
H3A H 0.8214 -0.1217 0.4585 0.032 Uiso 1 1 calc R
H3B H 0.7028 -0.0906 0.4382 0.032 Uiso 1 1 calc R
O4 O 0.73026(9) -0.20419(7) 0.39425(7) 0.0270(3) Uani 1 1 d .
C5 C 0.69754(15) -0.25531(11) 0.45183(10) 0.0322(4) Uani 1 1 d .
H5A H 0.7267 -0.2311 0.5012 0.039 Uiso 1 1 calc R
H5B H 0.7252 -0.3142 0.4491 0.039 Uiso 1 1 calc R
C6 C 0.58052(15) -0.25925(11) 0.44519(10) 0.0332(4) Uani 1 1 d .
H6A H 0.5506 -0.2829 0.3957 0.04 Uiso 1 1 calc R
H6B H 0.5608 -0.2975 0.4843 0.04 Uiso 1 1 calc R
O7 O 0.54051(9) -0.17552(8) 0.45351(7) 0.0305(3) Uani 1 1 d .
C8 C 0.42956(14) -0.17340(13) 0.44199(10) 0.0346(4) Uani 1 1 d .
H8A H 0.4034 -0.2064 0.4819 0.042 Uiso 1 1 calc R
H8B H 0.4022 -0.2001 0.3933 0.042 Uiso 1 1 calc R
C9 C 0.39280(15) -0.08246(12) 0.44296(10) 0.0323(4) Uani 1 1 d .
H9A H 0.3164 -0.0814 0.4403 0.039 Uiso 1 1 calc R
H9B H 0.4241 -0.0546 0.4903 0.039 Uiso 1 1 calc R
O10 O 0.42135(10) -0.03661(8) 0.38108(7) 0.0299(3) Uani 1 1 d .
C11 C 0.38632(14) 0.05023(12) 0.37892(10) 0.0309(4) Uani 1 1 d .
H11A H 0.4031 0.0762 0.4293 0.037 Uiso 1 1 calc R
H11B H 0.3101 0.0521 0.3637 0.037 Uiso 1 1 calc R
C12 C 0.43856(13) 0.10008(11) 0.32398(10) 0.0291(4) Uani 1 1 d .
H12A H 0.4333 0.0675 0.2766 0.035 Uiso 1 1 calc R
H12B H 0.402 0.1553 0.313 0.035 Uiso 1 1 calc R
O13 O 0.54612(9) 0.11654(7) 0.35182(7) 0.0282(3) Uani 1 1 d .
C14 C 0.61586(12) 0.05436(11) 0.32990(9) 0.0236(4) Uani 1 1 d .
H14A H 0.6236 0.0619 0.2767 0.028 Uiso 1 1 calc R
H14B H 0.5905 -0.0045 0.337 0.028 Uiso 1 1 calc R
C15 C 0.71845(12) 0.07048(10) 0.38067(9) 0.0197(3) Uani 1 1 d .
H15A H 0.7349 0.1324 0.3791 0.024 Uiso 1 1 calc R
H15B H 0.7098 0.0564 0.4327 0.024 Uiso 1 1 calc R
N21 N 0.91092(10) -0.01046(8) 0.21042(7) 0.0174(3) Uani 1 1 d .
C22 C 0.69091(13) -0.01184(12) 0.13304(10) 0.0295(4) Uani 1 1 d .
H22A H 0.6654 -0.0208 0.1807 0.044 Uiso 1 1 calc R
H22B H 0.6438 -0.0397 0.0926 0.044 Uiso 1 1 calc R
H22C H 0.6939 0.0498 0.1229 0.044 Uiso 1 1 calc R
C23 C 0.80709(15) -0.17723(11) 0.15242(11) 0.0337(4) Uani 1 1 d .
H23A H 0.8702 -0.2076 0.1444 0.051 Uiso 1 1 calc R
H23B H 0.7481 -0.1979 0.1165 0.051 Uiso 1 1 calc R
H23C H 0.7938 -0.1879 0.2035 0.051 Uiso 1 1 calc R
C24 C 0.86349(15) -0.03921(14) 0.04405(10) 0.0361(4) Uani 1 1 d .
H24A H 0.8631 0.0226 0.0343 0.054 Uiso 1 1 calc R
H24B H 0.8142 -0.0677 0.0054 0.054 Uiso 1 1 calc R
H24C H 0.9334 -0.062 0.0433 0.054 Uiso 1 1 calc R
C25 C 1.07091(14) -0.13579(12) 0.17369(11) 0.0347(4) Uani 1 1 d .
H25A H 1.0452 -0.1824 0.2022 0.052 Uiso 1 1 calc R
H25B H 1.1458 -0.1425 0.1746 0.052 Uiso 1 1 calc R
H25C H 1.0354 -0.1376 0.1218 0.052 Uiso 1 1 calc R
C26 C 1.11383(13) -0.03900(11) 0.31540(9) 0.0266(4) Uani 1 1 d .
H26A H 1.1167 0.0174 0.3395 0.04 Uiso 1 1 calc R
H26B H 1.1846 -0.0601 0.315 0.04 Uiso 1 1 calc R
H26C H 1.0765 -0.0792 0.3433 0.04 Uiso 1 1 calc R
C27 C 1.10892(15) 0.05513(12) 0.16685(10) 0.0319(4) Uani 1 1 d .
H27A H 1.0816 0.0531 0.1133 0.048 Uiso 1 1 calc R
H27B H 1.184 0.0451 0.1743 0.048 Uiso 1 1 calc R
H27C H 1.0948 0.1116 0.1869 0.048 Uiso 1 1 calc R
O28 O 0.98020(8) 0.12259(6) 0.31159(6) 0.0176(2) Uani 1 1 d .
C29 C 0.97616(11) 0.16686(9) 0.37651(8) 0.0162(3) Uani 1 1 d .
C30 C 1.01550(12) 0.25123(9) 0.38848(8) 0.0172(3) Uani 1 1 d .
C31 C 1.00231(12) 0.29143(9) 0.45600(9) 0.0188(3) Uani 1 1 d .
H31 H 1.0284 0.348 0.4647 0.023 Uiso 1 1 calc R
C32 C 0.95291(12) 0.25318(9) 0.51152(8) 0.0174(3) Uani 1 1 d .
C33 C 0.92063(12) 0.16853(10) 0.49902(8) 0.0186(3) Uani 1 1 d .
H33 H 0.8897 0.1394 0.5361 0.022 Uiso 1 1 calc R
C34 C 0.93265(12) 0.12539(9) 0.43314(8) 0.0169(3) Uani 1 1 d .
C35 C 0.89969(12) 0.03281(9) 0.42228(8) 0.0181(3) Uani 1 1 d .
H35A H 0.959 -0.0012 0.4101 0.022 Uiso 1 1 calc R
H35B H 0.8815 0.0105 0.4698 0.022 Uiso 1 1 calc R
C36 C 1.06789(13) 0.29757(10) 0.32879(9) 0.0216(3) Uani 1 1 d .
C37 C 1.10993(16) 0.38640(11) 0.35542(11) 0.0333(4) Uani 1 1 d .
H37A H 1.1605 0.38 0.4012 0.05 Uiso 1 1 calc R
H37B H 1.0524 0.4227 0.3657 0.05 Uiso 1 1 calc R
H37C H 1.1436 0.413 0.3164 0.05 Uiso 1 1 calc R
C38 C 1.16016(14) 0.24417(11) 0.31026(10) 0.0285(4) Uani 1 1 d .
H38A H 1.1877 0.2706 0.2683 0.043 Uiso 1 1 calc R
H38B H 1.1367 0.1858 0.2966 0.043 Uiso 1 1 calc R
H38C H 1.2147 0.2422 0.3541 0.043 Uiso 1 1 calc R
C39 C 0.98647(15) 0.31156(12) 0.25821(10) 0.0315(4) Uani 1 1 d .
H39A H 0.9271 0.3432 0.2717 0.047 Uiso 1 1 calc R
H39B H 0.963 0.2559 0.2369 0.047 Uiso 1 1 calc R
H39C H 1.0177 0.3445 0.2213 0.047 Uiso 1 1 calc R
C40 C 0.93815(12) 0.30015(10) 0.58418(8) 0.0196(3) Uani 1 1 d .
C41 C 0.83235(14) 0.27751(11) 0.60721(10) 0.0282(4) Uani 1 1 d .
H41A H 0.7766 0.2915 0.5661 0.042 Uiso 1 1 calc R
H41B H 0.8229 0.3105 0.6518 0.042 Uiso 1 1 calc R
H41C H 0.8303 0.2161 0.6184 0.042 Uiso 1 1 calc R
C42 C 1.02625(14) 0.27394(11) 0.64739(9) 0.0276(4) Uani 1 1 d .
H42A H 1.023 0.2121 0.6561 0.041 Uiso 1 1 calc R
H42B H 1.0182 0.3047 0.6934 0.041 Uiso 1 1 calc R
H42C H 1.0935 0.2884 0.6328 0.041 Uiso 1 1 calc R
C43 C 0.94054(15) 0.39804(10) 0.57510(10) 0.0285(4) Uani 1 1 d .
H43A H 1.0089 0.4156 0.5643 0.043 Uiso 1 1 calc R
H43B H 0.9274 0.4255 0.6215 0.043 Uiso 1 1 calc R
H43C H 0.8869 0.4155 0.5337 0.043 Uiso 1 1 calc R

loop_
_atom_site_aniso_label
_atom_site_aniso_U_11
_atom_site_aniso_U_22
_atom_site_aniso_U_33
_atom_site_aniso_U_23
_atom_site_aniso_U_13
_atom_site_aniso_U_12
Ge1 0.01690(9) 0.01532(8) 0.01541(8) -0.00116(6) 0.00357(6) 0.00013(6)
Si1 0.0188(2) 0.0240(2) 0.0184(2) -0.00677(17) 0.00257(17) -0.00083(18)
Si2 0.0165(2) 0.0211(2) 0.0210(2) -0.00146(17) 0.00376(17) 0.00116(18)
N1 0.0179(7) 0.0132(6) 0.0177(6) -0.0032(5) 0.0047(5) -0.0025(5)
C2 0.0211(8) 0.0143(7) 0.0210(8) -0.0036(6) 0.0057(6) -0.0042(6)
C3 0.0381(10) 0.0173(7) 0.0261(9) -0.0027(7) 0.0097(8) -0.0099(7)
O4 0.0354(7) 0.0156(5) 0.0317(6) -0.0016(5) 0.0109(5) -0.0078(5)
C5 0.0406(11) 0.0196(8) 0.0363(10) 0.0074(7) 0.0062(8) -0.0066(8)
C6 0.0421(11) 0.0268(9) 0.0315(10) 0.0044(8) 0.0078(8) -0.0150(8)
O7 0.0268(7) 0.0324(7) 0.0333(7) -0.0024(5) 0.0081(5) -0.0102(5)
C8 0.0278(10) 0.0465(11) 0.0303(10) 0.0035(8) 0.0066(8) -0.0164(9)
C9 0.0238(10) 0.0518(12) 0.0233(9) -0.0011(8) 0.0095(7) -0.0109(8)
O10 0.0320(7) 0.0336(7) 0.0278(6) -0.0023(5) 0.0162(5) -0.0047(6)
C11 0.0193(9) 0.0393(10) 0.0356(10) -0.0114(8) 0.0095(8) -0.0034(8)
C12 0.0184(9) 0.0317(9) 0.0372(10) -0.0001(8) 0.0042(7) 0.0035(7)
O13 0.0173(6) 0.0246(6) 0.0444(7) -0.0098(6) 0.0104(5) -0.0002(5)
C14 0.0183(8) 0.0245(8) 0.0298(9) -0.0069(7) 0.0092(7) -0.0002(7)
C15 0.0206(8) 0.0182(7) 0.0220(8) -0.0048(6) 0.0091(7) -0.0023(6)
N21 0.0168(7) 0.0189(6) 0.0164(6) -0.0036(5) 0.0028(5) 0.0010(5)
C22 0.0206(9) 0.0366(10) 0.0294(9) -0.0099(8) -0.0023(7) 0.0013(8)
C23 0.0315(10) 0.0267(9) 0.0422(11) -0.0107(8) 0.0033(8) -0.0057(8)
C24 0.0340(11) 0.0531(12) 0.0211(9) -0.0073(8) 0.0042(8) -0.0021(9)
C25 0.0253(10) 0.0338(10) 0.0450(11) -0.0117(9) 0.0049(8) 0.0088(8)
C26 0.0222(9) 0.0272(9) 0.0286(9) 0.0008(7) -0.0012(7) 0.0025(7)
C27 0.0273(10) 0.0396(10) 0.0308(9) 0.0030(8) 0.0108(8) -0.0026(8)
O28 0.0190(6) 0.0178(5) 0.0169(5) -0.0042(4) 0.0055(4) -0.0034(4)
C29 0.0143(8) 0.0169(7) 0.0172(7) -0.0030(6) 0.0018(6) -0.0006(6)
C30 0.0150(8) 0.0162(7) 0.0204(7) 0.0007(6) 0.0025(6) -0.0019(6)
C31 0.0177(8) 0.0142(7) 0.0239(8) -0.0029(6) 0.0016(6) -0.0025(6)
C32 0.0157(8) 0.0173(7) 0.0182(7) -0.0023(6) -0.0004(6) 0.0004(6)
C33 0.0201(8) 0.0192(7) 0.0167(7) 0.0006(6) 0.0033(6) -0.0027(6)
C34 0.0169(8) 0.0157(7) 0.0174(7) -0.0010(6) 0.0006(6) -0.0012(6)
C35 0.0210(8) 0.0163(7) 0.0170(7) -0.0001(6) 0.0036(6) -0.0037(6)
C36 0.0233(9) 0.0183(7) 0.0248(8) -0.0013(6) 0.0086(7) -0.0053(7)
C37 0.0423(11) 0.0206(8) 0.0410(10) -0.0038(8) 0.0193(9) -0.0120(8)
C38 0.0251(9) 0.0262(8) 0.0372(10) -0.0038(8) 0.0148(8) -0.0050(7)
C39 0.0396(11) 0.0302(9) 0.0261(9) 0.0078(8) 0.0090(8) -0.0014(8)
C40 0.0206(8) 0.0187(7) 0.0193(8) -0.0039(6) 0.0026(6) 0.0002(6)
C41 0.0263(9) 0.0277(9) 0.0327(9) -0.0084(7) 0.0106(7) -0.0005(8)
C42 0.0304(10) 0.0310(9) 0.0202(8) -0.0053(7) -0.0001(7) 0.0053(8)
C43 0.0391(11) 0.0197(8) 0.0270(9) -0.0061(7) 0.0056(8) -0.0008(8)

loop_
_atom_type_symbol
_atom_type_description
_atom_type_scat_dispersion_real
_atom_type_scat_dispersion_imag
_atom_type_scat_source
C C 0.0033 0.0016 'International Tables Vol C Tables 4.2.6.8 and 6.1.1.4'
H H 0 0 'International Tables Vol C Tables 4.2.6.8 and 6.1.1.4'
N N 0.0061 0.0033 'International Tables Vol C Tables 4.2.6.8 and 6.1.1.4'
O O 0.0106 0.006 'International Tables Vol C Tables 4.2.6.8 and 6.1.1.4'
Si Si 0.0817 0.0704 'International Tables Vol C Tables 4.2.6.8 and 6.1.1.4'
Ge Ge 0.1547 1.8001 'International Tables Vol C Tables 4.2.6.8 and 6.1.1.4'

loop_
_geom_angle_atom_site_label_1
_geom_angle_atom_site_label_2
_geom_angle_atom_site_label_3
_geom_angle
O28 Ge1 N21 95.72(5)
O28 Ge1 N1 90.07(4)
N21 Ge1 N1 100.14(5)
N21 Si1 C23 113.95(8)
N21 Si1 C22 110.60(7)
C23 Si1 C22 105.28(9)
N21 Si1 C24 111.46(8)
C23 Si1 C24 109.81(9)
C22 Si1 C24 105.20(9)
N21 Si2 C26 113.80(7)
N21 Si2 C27 111.13(8)
C26 Si2 C27 109.10(8)
N21 Si2 C25 111.52(7)
C26 Si2 C25 103.61(8)
C27 Si2 C25 107.24(9)
C2 N1 C15 113.51(12)
C2 N1 C35 109.64(11)
C15 N1 C35 108.96(11)
C2 N1 Ge1 112.19(9)
C15 N1 Ge1 105.97(9)
C35 N1 Ge1 106.25(9)
N1 C2 C3 114.79(12)
N1 C2 H2A 108.6
C3 C2 H2A 108.6
N1 C2 H2B 108.6
C3 C2 H2B 108.6
H2A C2 H2B 107.5
O4 C3 C2 106.32(13)
O4 C3 H3A 110.5
C2 C3 H3A 110.5
O4 C3 H3B 110.5
C2 C3 H3B 110.5
H3A C3 H3B 108.7
C3 O4 C5 112.99(13)
O4 C5 C6 112.10(15)
O4 C5 H5A 109.2
C6 C5 H5A 109.2
O4 C5 H5B 109.2
C6 C5 H5B 109.2
H5A C5 H5B 107.9
O7 C6 C5 109.63(14)
O7 C6 H6A 109.7
C5 C6 H6A 109.7
O7 C6 H6B 109.7
C5 C6 H6B 109.7
H6A C6 H6B 108.2
C6 O7 C8 112.64(14)
O7 C8 C9 109.78(15)
O7 C8 H8A 109.7
C9 C8 H8A 109.7
O7 C8 H8B 109.7
C9 C8 H8B 109.7
H8A C8 H8B 108.2
O10 C9 C8 110.06(15)
O10 C9 H9A 109.6
C8 C9 H9A 109.6
O10 C9 H9B 109.6
C8 C9 H9B 109.6
H9A C9 H9B 108.2
C9 O10 C11 112.09(13)
O10 C11 C12 109.42(14)
O10 C11 H11A 109.8
C12 C11 H11A 109.8
O10 C11 H11B 109.8
C12 C11 H11B 109.8
H11A C11 H11B 108.2
O13 C12 C11 112.19(15)
O13 C12 H12A 109.2
C11 C12 H12A 109.2
O13 C12 H12B 109.2
C11 C12 H12B 109.2
H12A C12 H12B 107.9
C14 O13 C12 114.22(13)
O13 C14 C15 104.98(12)
O13 C14 H14A 110.8
C15 C14 H14A 110.8
O13 C14 H14B 110.8
C15 C14 H14B 110.8
H14A C14 H14B 108.8
N1 C15 C14 115.02(12)
N1 C15 H15A 108.5
C14 C15 H15A 108.5
N1 C15 H15B 108.5
C14 C15 H15B 108.5
H15A C15 H15B 107.5
Si2 N21 Si1 119.43(7)
Si2 N21 Ge1 123.88(7)
Si1 N21 Ge1 113.95(7)
Si1 C22 H22A 109.5
Si1 C22 H22B 109.5
H22A C22 H22B 109.5
Si1 C22 H22C 109.5
H22A C22 H22C 109.5
H22B C22 H22C 109.5
Si1 C23 H23A 109.5
Si1 C23 H23B 109.5
H23A C23 H23B 109.5
Si1 C23 H23C 109.5
H23A C23 H23C 109.5
H23B C23 H23C 109.5
Si1 C24 H24A 109.5
Si1 C24 H24B 109.5
H24A C24 H24B 109.5
Si1 C24 H24C 109.5
H24A C24 H24C 109.5
H24B C24 H24C 109.5
Si2 C25 H25A 109.5
Si2 C25 H25B 109.5
H25A C25 H25B 109.5
Si2 C25 H25C 109.5
H25A C25 H25C 109.5
H25B C25 H25C 109.5
Si2 C26 H26A 109.5
Si2 C26 H26B 109.5
H26A C26 H26B 109.5
Si2 C26 H26C 109.5
H26A C26 H26C 109.5
H26B C26 H26C 109.5
Si2 C27 H27A 109.5
Si2 C27 H27B 109.5
H27A C27 H27B 109.5
Si2 C27 H27C 109.5
H27A C27 H27C 109.5
H27B C27 H27C 109.5
C29 O28 Ge1 117.84(9)
O28 C29 C34 117.83(13)
O28 C29 C30 122.53(13)
C34 C29 C30 119.63(13)
C31 C30 C29 117.16(14)
C31 C30 C36 121.68(13)
C29 C30 C36 121.14(13)
C30 C31 C32 124.16(14)
C30 C31 H31 117.9
C32 C31 H31 117.9
C33 C32 C31 116.50(14)
C33 C32 C40 120.92(14)
C31 C32 C40 122.55(13)
C32 C33 C34 121.55(14)
C32 C33 H33 119.2
C34 C33 H33 119.2
C33 C34 C29 120.77(13)
C33 C34 C35 120.24(13)
C29 C34 C35 118.99(13)
N1 C35 C34 113.05(12)
N1 C35 H35A 109
C34 C35 H35A 109
N1 C35 H35B 109
C34 C35 H35B 109
H35A C35 H35B 107.8
C37 C36 C38 107.58(14)
C37 C36 C30 112.17(13)
C38 C36 C30 110.11(13)
C37 C36 C39 107.29(14)
C38 C36 C39 110.87(14)
C30 C36 C39 108.80(13)
C36 C37 H37A 109.5
C36 C37 H37B 109.5
H37A C37 H37B 109.5
C36 C37 H37C 109.5
H37A C37 H37C 109.5
H37B C37 H37C 109.5
C36 C38 H38A 109.5
C36 C38 H38B 109.5
H38A C38 H38B 109.5
C36 C38 H38C 109.5
H38A C38 H38C 109.5
H38B C38 H38C 109.5
C36 C39 H39A 109.5
C36 C39 H39B 109.5
H39A C39 H39B 109.5
C36 C39 H39C 109.5
H39A C39 H39C 109.5
H39B C39 H39C 109.5
C43 C40 C32 111.94(13)
C43 C40 C41 106.87(14)
C32 C40 C41 110.87(13)
C43 C40 C42 108.48(13)
C32 C40 C42 109.15(13)
C41 C40 C42 109.46(14)
C40 C41 H41A 109.5
C40 C41 H41B 109.5
H41A C41 H41B 109.5
C40 C41 H41C 109.5
H41A C41 H41C 109.5
H41B C41 H41C 109.5
C40 C42 H42A 109.5
C40 C42 H42B 109.5
H42A C42 H42B 109.5
C40 C42 H42C 109.5
H42A C42 H42C 109.5
H42B C42 H42C 109.5
C40 C43 H43A 109.5
C40 C43 H43B 109.5
H43A C43 H43B 109.5
C40 C43 H43C 109.5
H43A C43 H43C 109.5
H43B C43 H43C 109.5

loop_
_geom_bond_atom_site_label_1
_geom_bond_atom_site_label_2
_geom_bond_distance
Ge1 O28 1.8910(10)
Ge1 N21 1.9131(12)
Ge1 N1 2.3181(13)
Si1 N21 1.7547(13)
Si1 C23 1.8734(18)
Si1 C22 1.8811(18)
Si1 C24 1.8861(18)
Si2 N21 1.7543(14)
Si2 C26 1.8739(17)
Si2 C27 1.8743(18)
Si2 C25 1.8820(18)
N1 C2 1.4937(18)
N1 C15 1.4939(19)
N1 C35 1.5012(19)
C2 C3 1.528(2)
C2 H2A 0.99
C2 H2B 0.99
C3 O4 1.4219(19)
C3 H3A 0.99
C3 H3B 0.99
O4 C5 1.428(2)
C5 C6 1.513(3)
C5 H5A 0.99
C5 H5B 0.99
C6 O7 1.423(2)
C6 H6A 0.99
C6 H6B 0.99
O7 C8 1.429(2)
C8 C9 1.498(3)
C8 H8A 0.99
C8 H8B 0.99
C9 O10 1.425(2)
C9 H9A 0.99
C9 H9B 0.99
O10 C11 1.428(2)
C11 C12 1.505(3)
C11 H11A 0.99
C11 H11B 0.99
C12 O13 1.438(2)
C12 H12A 0.99
C12 H12B 0.99
O13 C14 1.4268(19)
C14 C15 1.521(2)
C14 H14A 0.99
C14 H14B 0.99
C15 H15A 0.99
C15 H15B 0.99
C22 H22A 0.98
C22 H22B 0.98
C22 H22C 0.98
C23 H23A 0.98
C23 H23B 0.98
C23 H23C 0.98
C24 H24A 0.98
C24 H24B 0.98
C24 H24C 0.98
C25 H25A 0.98
C25 H25B 0.98
C25 H25C 0.98
C26 H26A 0.98
C26 H26B 0.98
C26 H26C 0.98
C27 H27A 0.98
C27 H27B 0.98
C27 H27C 0.98
O28 C29 1.3700(17)
C29 C34 1.403(2)
C29 C30 1.417(2)
C30 C31 1.407(2)
C30 C36 1.543(2)
C31 C32 1.407(2)
C31 H31 0.95
C32 C33 1.393(2)
C32 C40 1.542(2)
C33 C34 1.398(2)
C33 H33 0.95
C34 C35 1.511(2)
C35 H35A 0.99
C35 H35B 0.99
C36 C37 1.539(2)
C36 C38 1.542(2)
C36 C39 1.544(2)
C37 H37A 0.98
C37 H37B 0.98
C37 H37C 0.98
C38 H38A 0.98
C38 H38B 0.98
C38 H38C 0.98
C39 H39A 0.98
C39 H39B 0.98
C39 H39C 0.98
C40 C43 1.536(2)
C40 C41 1.542(2)
C40 C42 1.545(2)
C41 H41A 0.98
C41 H41B 0.98
C41 H41C 0.98
C42 H42A 0.98
C42 H42B 0.98
C42 H42C 0.98
C43 H43A 0.98
C43 H43B 0.98
C43 H43C 0.98

loop_
_geom_torsion_atom_site_label_1
_geom_torsion_atom_site_label_2
_geom_torsion_atom_site_label_3
_geom_torsion_atom_site_label_4
_geom_torsion
O28 Ge1 N1 C2 -122.98(10)
N21 Ge1 N1 C2 -27.16(11)
O28 Ge1 N1 C15 112.63(9)
N21 Ge1 N1 C15 -151.55(9)
O28 Ge1 N1 C35 -3.19(9)
N21 Ge1 N1 C35 92.63(9)
C15 N1 C2 C3 -61.85(18)
C35 N1 C2 C3 60.25(17)
Ge1 N1 C2 C3 178.05(11)
N1 C2 C3 O4 173.23(13)
C2 C3 O4 C5 -176.85(14)
C3 O4 C5 C6 99.52(17)
O4 C5 C6 O7 -62.29(19)
C5 C6 O7 C8 175.39(14)
C6 O7 C8 C9 -173.62(14)
O7 C8 C9 O10 65.14(18)
C8 C9 O10 C11 179.00(14)
C9 O10 C11 C12 167.28(14)
O10 C11 C12 O13 -72.94(18)
C11 C12 O13 C14 93.41(17)
C12 O13 C14 C15 -165.62(13)
C2 N1 C15 C14 -49.03(17)
C35 N1 C15 C14 -171.50(13)
Ge1 N1 C15 C14 74.53(14)
O13 C14 C15 N1 -171.89(12)
C26 Si2 N21 Si1 -142.30(8)
C27 Si2 N21 Si1 94.07(10)
C25 Si2 N21 Si1 -25.53(11)
C26 Si2 N21 Ge1 57.58(11)
C27 Si2 N21 Ge1 -66.05(11)
C25 Si2 N21 Ge1 174.35(9)
C23 Si1 N21 Si2 72.62(11)
C22 Si1 N21 Si2 -169.01(9)
C24 Si1 N21 Si2 -52.34(11)
C23 Si1 N21 Ge1 -125.37(9)
C22 Si1 N21 Ge1 -7.00(10)
C24 Si1 N21 Ge1 109.66(9)
O28 Ge1 N21 Si2 -9.24(9)
N1 Ge1 N21 Si2 -100.33(8)
O28 Ge1 N21 Si1 -170.32(7)
N1 Ge1 N21 Si1 98.58(7)
N21 Ge1 O28 C29 -152.83(10)
N1 Ge1 O28 C29 -52.63(10)
Ge1 O28 C29 C34 60.43(16)
Ge1 O28 C29 C30 -120.65(13)
O28 C29 C30 C31 177.02(13)
C34 C29 C30 C31 -4.1(2)
O28 C29 C30 C36 -1.4(2)
C34 C29 C30 C36 177.52(14)
C29 C30 C31 C32 0.0(2)
C36 C30 C31 C32 178.35(14)
C30 C31 C32 C33 3.4(2)
C30 C31 C32 C40 -178.79(14)
C31 C32 C33 C34 -2.8(2)
C40 C32 C33 C34 179.41(14)
C32 C33 C34 C29 -1.2(2)
C32 C33 C34 C35 178.21(14)
O28 C29 C34 C33 -176.27(13)
C30 C29 C34 C33 4.8(2)
O28 C29 C34 C35 4.3(2)
C30 C29 C34 C35 -174.66(13)
C2 N1 C35 C34 175.23(12)
C15 N1 C35 C34 -59.99(16)
Ge1 N1 C35 C34 53.79(13)
C33 C34 C35 N1 112.80(15)
C29 C34 C35 N1 -67.76(18)
C31 C30 C36 C37 4.8(2)
C29 C30 C36 C37 -176.88(15)
C31 C30 C36 C38 124.56(16)
C29 C30 C36 C38 -57.11(19)
C31 C30 C36 C39 -113.76(16)
C29 C30 C36 C39 64.57(19)
C33 C32 C40 C43 -158.98(15)
C31 C32 C40 C43 23.4(2)
C33 C32 C40 C41 -39.7(2)
C31 C32 C40 C41 142.59(15)
C33 C32 C40 C42 80.91(18)
C31 C32 C40 C42 -96.75(17)
